data_7161037
loop_
_publ_author_name
'Iwanami, Yuto'
'Tsubouchi, Akira'
'Noguchi, Keiichi'
'Saito, Akio'

_publ_section_title
;
 TfOH-catalyzed cyclization/rearrangement of alkynyl aryl sulfoxides for
 metal-free synthesis of six- to nine-membered sulfur-containing
 heterocycles.
;
_journal_issue 3
_journal_name_full 'Organic &amp; biomolecular chemistry'
_journal_page_first 630
_journal_page_last 635
_journal_paper_doi 10.1039/d5ob01829c
_journal_volume 24
_journal_year 2026
_chemical_formula_moiety 'C17 H14 O S'
_chemical_formula_sum 'C17 H14 O S'
_chemical_formula_weight 266.34
_chemical_melting_point 390.15
_chemical_name_systematic (Z)-5-Benzylidene-2,3-dihydrobenzo[b]thiepin-4(5H)-one
_space_group_crystal_system monoclinic
_space_group_IT_number 14
_space_group_name_Hall '-P 2yn'
_space_group_name_H-M_alt 'P 1 21/n 1'
_atom_sites_solution_hydrogens geom
_atom_sites_solution_primary dual
_audit_creation_date 2025-05-16
_audit_creation_method
;
Olex2 1.2
(compiled 2018.05.29 svn.r3508 for OlexSys, GUI svn.r5506)
;
_audit_update_record
;
2025-09-19 deposited with the CCDC.	2025-12-09 downloaded from the CCDC.
;
_cell_angle_alpha 90
_cell_angle_beta 102.413(7)
_cell_angle_gamma 90
_cell_formula_units_Z 4
_cell_length_a 9.7029(4)
_cell_length_b 9.0406(4)
_cell_length_c 16.0497(7)
_cell_measurement_reflns_used 18812
_cell_measurement_temperature 263
_cell_measurement_theta_max 68.18
_cell_measurement_theta_min 4.67
_cell_volume 1374.97(11)
_computing_cell_refinement 'RAPID AUTO'
_computing_data_collection 'RAPID AUTO (Rigaku, 2004)'
_computing_data_reduction 'RAPID AUTO'
_computing_molecular_graphics 'Olex2 (Dolomanov et al., 2009)'
_computing_publication_material 'Olex2 (Dolomanov et al., 2009)'
_computing_structure_refinement 'ShelXL (Sheldrick, 2015)'
_computing_structure_solution 'ShelXT (Sheldrick, 2015)'
_diffrn_ambient_temperature 263
_diffrn_detector_area_resol_mean 10.000
_diffrn_measured_fraction_theta_full 0.994
_diffrn_measured_fraction_theta_max 0.993
_diffrn_measurement_device_type 'Rigaku R-AXIS RAPID'
_diffrn_measurement_method \w
_diffrn_radiation_type CuK\a
_diffrn_radiation_wavelength 1.5418
_diffrn_reflns_av_R_equivalents 0.0288
_diffrn_reflns_av_unetI/netI 0.0115
_diffrn_reflns_Laue_measured_fraction_full 0.994
_diffrn_reflns_Laue_measured_fraction_max 0.993
_diffrn_reflns_limit_h_max 11
_diffrn_reflns_limit_h_min -11
_diffrn_reflns_limit_k_max 10
_diffrn_reflns_limit_k_min -10
_diffrn_reflns_limit_l_max 19
_diffrn_reflns_limit_l_min -19
_diffrn_reflns_number 23834
_diffrn_reflns_point_group_measured_fraction_full 0.994
_diffrn_reflns_point_group_measured_fraction_max 0.993
_diffrn_reflns_theta_full 67.680
_diffrn_reflns_theta_max 68.116
_diffrn_reflns_theta_min 4.907
_diffrn_source 'rotating anode'
_exptl_absorpt_coefficient_mu 1.982
_exptl_absorpt_correction_T_max 0.452
_exptl_absorpt_correction_T_min 0.272
_exptl_absorpt_correction_type numerical
_exptl_absorpt_process_details 'NUMABS (Rigaku, 1999)'
_exptl_crystal_colour colorless
_exptl_crystal_density_diffrn 1.287
_exptl_crystal_description block
_exptl_crystal_F_000 560
_exptl_crystal_recrystallization_method 'Re-crystallisation from solvent: hexane and ethyl acetate'
_exptl_crystal_size_max 0.500
_exptl_crystal_size_mid 0.400
_exptl_crystal_size_min 0.400
_refine_diff_density_max 0.418
_refine_diff_density_min -0.358
_refine_diff_density_rms 0.064
_refine_ls_extinction_method none
_refine_ls_goodness_of_fit_ref 1.163
_refine_ls_hydrogen_treatment constr
_refine_ls_matrix_type full
_refine_ls_number_parameters 172
_refine_ls_number_reflns 2489
_refine_ls_number_restraints 0
_refine_ls_restrained_S_all 1.163
_refine_ls_R_factor_all 0.0494
_refine_ls_R_factor_gt 0.0482
_refine_ls_shift/su_max 0.001
_refine_ls_shift/su_mean 0.000
_refine_ls_structure_factor_coef Fsqd
_refine_ls_weighting_details 'w=1/[\s^2^(Fo^2^)+(0.0705P)^2^+0.2795P] where P=(Fo^2^+2Fc^2^)/3'
_refine_ls_weighting_scheme calc
_refine_ls_wR_factor_gt 0.1220
_refine_ls_wR_factor_ref 0.1231
_reflns_Friedel_coverage 0.000
_reflns_number_gt 2373
_reflns_number_total 2489
_reflns_threshold_expression 'I > 2\s(I)'
_cod_data_source_file d5ob01829c2.cif
_cod_data_source_block shelx
_cod_database_code 7161037
_shelx_shelxl_version_number 2018/3
_shelx_space_group_comment
;
The symmetry employed for this shelxl refinement is uniquely defined
by the following loop, which should always be used as a source of
symmetry information in preference to the above space-group names.
They are only intended as comments.
;
_shelx_estimated_absorpt_t_max 0.826
_shelx_estimated_absorpt_t_min 0.790
_olex2_refinement_description
;
1. Fixed Uiso
 At 1.2 times of:
  All C(H) groups, All C(H,H) groups
2.a Secondary CH2 refined with riding coordinates:
 C00I(H00I,H00J), C00J(H00K,H00L)
2.b Aromatic/amide H refined with riding coordinates:
 C005(H005), C007(H007), C00A(H00A), C00B(H00B), C00C(H00C), C00D(H00D),
 C00E(H00E), C00F(H00F), C00G(H00G), C00H(H00H)
;
_olex2_submission_special_instructions 'No special instructions were received'

loop_
_space_group_symop_operation_xyz
'x, y, z'
'-x+1/2, y+1/2, -z+1/2'
'-x, -y, -z'
'x-1/2, -y-1/2, z-1/2'

loop_
_atom_site_label
_atom_site_type_symbol
_atom_site_fract_x
_atom_site_fract_y
_atom_site_fract_z
_atom_site_U_iso_or_equiv
_atom_site_adp_type
_atom_site_occupancy
_atom_site_site_symmetry_order
_atom_site_calc_flag
_atom_site_refinement_flags_posn
_atom_site_refinement_flags_adp
_atom_site_refinement_flags_occupancy
_atom_site_disorder_assembly
_atom_site_disorder_group
S001 S 0.38148(5) 0.41819(6) 0.33631(3) 0.0603(2) Uani 1 1 d . . . . .
O002 O 0.12251(13) 0.16860(14) 0.40868(8) 0.0562(3) Uani 1 1 d . . . . .
C003 C 0.23400(15) 0.49202(17) 0.46535(9) 0.0385(3) Uani 1 1 d . . . . .
C004 C 0.25533(15) 0.34334(17) 0.50496(9) 0.0400(3) Uani 1 1 d . . . . .
C005 C 0.15684(17) 0.59715(18) 0.49992(10) 0.0442(4) Uani 1 1 d . . . . .
H005 H 0.123553 0.572825 0.548351 0.053 Uiso 1 1 calc R . . . .
C006 C 0.31423(16) 0.18722(18) 0.63897(10) 0.0428(4) Uani 1 1 d . . . . .
C007 C 0.29234(16) 0.32571(18) 0.58971(10) 0.0433(4) Uani 1 1 d . . . . .
H007 H 0.306007 0.412406 0.621620 0.052 Uiso 1 1 calc R . . . .
C008 C 0.28552(16) 0.53298(19) 0.39290(10) 0.0433(4) Uani 1 1 d . . . . .
C009 C 0.23751(17) 0.21409(18) 0.44341(10) 0.0442(4) Uani 1 1 d . . . . .
C00A C 0.23466(19) 0.05934(19) 0.61613(11) 0.0505(4) Uani 1 1 d . . . . .
H00A H 0.164120 0.058972 0.566679 0.061 Uiso 1 1 calc R . . . .
C00B C 0.41688(17) 0.1852(2) 0.71497(10) 0.0505(4) Uani 1 1 d . . . . .
H00B H 0.468501 0.270364 0.732971 0.061 Uiso 1 1 calc R . . . .
C00C C 0.25597(19) 0.6746(2) 0.35818(11) 0.0540(4) Uani 1 1 d . . . . .
H00C H 0.290397 0.701883 0.310620 0.065 Uiso 1 1 calc R . . . .
C00D C 0.12824(18) 0.73638(19) 0.46450(12) 0.0521(4) Uani 1 1 d . . . . .
H00D H 0.076358 0.803973 0.488895 0.063 Uiso 1 1 calc R . . . .
C00E C 0.3643(2) -0.0679(2) 0.73917(12) 0.0552(5) Uani 1 1 d . . . . .
H00E H 0.382230 -0.153410 0.771906 0.066 Uiso 1 1 calc R . . . .
C00F C 0.2588(2) -0.0665(2) 0.66564(11) 0.0545(4) Uani 1 1 d . . . . .
H00F H 0.204287 -0.150604 0.649672 0.065 Uiso 1 1 calc R . . . .
C00G C 0.44227(18) 0.0582(2) 0.76347(11) 0.0568(5) Uani 1 1 d . . . . .
H00G H 0.512659 0.057646 0.812989 0.068 Uiso 1 1 calc R . . . .
C00H C 0.1770(2) 0.7740(2) 0.39306(12) 0.0564(5) Uani 1 1 d . . . . .
H00H H 0.156674 0.866644 0.368288 0.068 Uiso 1 1 calc R . . . .
C00I C 0.46879(18) 0.2839(3) 0.41353(14) 0.0656(6) Uani 1 1 d . . . . .
H00I H 0.550544 0.245217 0.395039 0.079 Uiso 1 1 calc R . . . .
H00J H 0.501912 0.332924 0.467912 0.079 Uiso 1 1 calc R . . . .
C00J C 0.3734(2) 0.1560(2) 0.42565(14) 0.0643(5) Uani 1 1 d . . . . .
H00K H 0.353680 0.095353 0.374603 0.077 Uiso 1 1 calc R . . . .
H00L H 0.420459 0.094761 0.472884 0.077 Uiso 1 1 calc R . . . .

loop_
_atom_site_aniso_label
_atom_site_aniso_U_11
_atom_site_aniso_U_22
_atom_site_aniso_U_33
_atom_site_aniso_U_23
_atom_site_aniso_U_13
_atom_site_aniso_U_12
S001 0.0682(3) 0.0647(3) 0.0539(3) -0.0147(2) 0.0266(2) -0.0103(2)
O002 0.0598(7) 0.0502(7) 0.0521(7) -0.0080(5) -0.0024(6) -0.0074(5)
C003 0.0377(7) 0.0382(8) 0.0371(7) -0.0034(6) 0.0023(5) -0.0061(6)
C004 0.0370(7) 0.0398(8) 0.0414(8) -0.0024(6) 0.0046(6) -0.0008(6)
C005 0.0461(8) 0.0415(9) 0.0445(8) -0.0032(6) 0.0085(6) -0.0029(6)
C006 0.0428(8) 0.0469(9) 0.0381(7) 0.0008(6) 0.0074(6) 0.0031(6)
C007 0.0454(8) 0.0405(8) 0.0424(8) -0.0033(6) 0.0059(6) -0.0025(6)
C008 0.0420(8) 0.0472(9) 0.0391(8) -0.0063(7) 0.0047(6) -0.0104(7)
C009 0.0537(9) 0.0362(8) 0.0393(8) 0.0016(6) 0.0024(7) 0.0033(7)
C00A 0.0530(9) 0.0498(10) 0.0443(9) 0.0033(7) 0.0008(7) -0.0009(7)
C00B 0.0442(8) 0.0640(11) 0.0421(8) -0.0010(8) 0.0068(7) -0.0022(7)
C00C 0.0617(10) 0.0536(11) 0.0447(9) 0.0046(7) 0.0071(7) -0.0173(8)
C00D 0.0533(9) 0.0396(9) 0.0603(10) -0.0052(7) 0.0051(8) 0.0011(7)
C00E 0.0608(10) 0.0609(12) 0.0459(9) 0.0146(8) 0.0160(8) 0.0152(9)
C00F 0.0657(11) 0.0482(10) 0.0490(9) 0.0052(7) 0.0112(8) 0.0003(8)
C00G 0.0469(9) 0.0802(14) 0.0406(9) 0.0106(8) 0.0039(7) 0.0093(9)
C00H 0.0636(11) 0.0399(9) 0.0598(10) 0.0066(8) 0.0005(8) -0.0057(8)
C00I 0.0432(9) 0.0813(14) 0.0725(12) -0.0212(11) 0.0128(8) 0.0087(9)
C00J 0.0689(12) 0.0557(11) 0.0671(12) -0.0088(9) 0.0116(9) 0.0183(9)

loop_
_atom_type_symbol
_atom_type_description
_atom_type_scat_dispersion_real
_atom_type_scat_dispersion_imag
_atom_type_scat_source
C C 0.0181 0.0091 'International Tables Vol C Tables 4.2.6.8 and 6.1.1.4'
H H 0.0000 0.0000 'International Tables Vol C Tables 4.2.6.8 and 6.1.1.4'
O O 0.0492 0.0322 'International Tables Vol C Tables 4.2.6.8 and 6.1.1.4'
S S 0.3331 0.5567 'International Tables Vol C Tables 4.2.6.8 and 6.1.1.4'

loop_
_geom_angle_atom_site_label_1
_geom_angle_atom_site_label_2
_geom_angle_atom_site_label_3
_geom_angle
_geom_angle_site_symmetry_1
_geom_angle_site_symmetry_3
_geom_angle_publ_flag
C008 S001 C00I 105.21(8) . . ?
C005 C003 C004 118.95(14) . . ?
C005 C003 C008 117.66(15) . . ?
C008 C003 C004 123.38(14) . . ?
C003 C004 C009 115.70(12) . . ?
C007 C004 C003 121.71(14) . . ?
C007 C004 C009 122.56(14) . . ?
C00D C005 C003 122.20(16) . . ?
C00A C006 C007 123.80(14) . . ?
C00A C006 C00B 117.93(15) . . ?
C00B C006 C007 118.22(15) . . ?
C004 C007 C006 128.53(14) . . ?
C003 C008 S001 126.01(13) . . ?
C00C C008 S001 114.64(13) . . ?
C00C C008 C003 119.29(15) . . ?
O002 C009 C004 121.88(15) . . ?
O002 C009 C00J 123.70(16) . . ?
C00J C009 C004 114.30(14) . . ?
C00F C00A C006 121.11(16) . . ?
C00G C00B C006 120.66(17) . . ?
C00H C00C C008 121.30(16) . . ?
C00H C00D C005 119.54(17) . . ?
C00G C00E C00F 119.61(17) . . ?
C00A C00F C00E 120.06(18) . . ?
C00E C00G C00B 120.56(16) . . ?
C00D C00H C00C 119.98(17) . . ?
C00J C00I S001 112.93(13) . . ?
C009 C00J C00I 109.98(16) . . ?

loop_
_geom_bond_atom_site_label_1
_geom_bond_atom_site_label_2
_geom_bond_distance
_geom_bond_site_symmetry_2
_geom_bond_publ_flag
S001 C008 1.7698(17) . ?
S001 C00I 1.810(2) . ?
O002 C009 1.207(2) . ?
C003 C004 1.482(2) . ?
C003 C005 1.397(2) . ?
C003 C008 1.410(2) . ?
C004 C007 1.340(2) . ?
C004 C009 1.516(2) . ?
C005 C00D 1.384(2) . ?
C006 C007 1.472(2) . ?
C006 C00A 1.395(2) . ?
C006 C00B 1.399(2) . ?
C008 C00C 1.401(2) . ?
C009 C00J 1.502(2) . ?
C00A C00F 1.379(2) . ?
C00B C00G 1.379(3) . ?
C00C C00H 1.376(3) . ?
C00D C00H 1.374(3) . ?
C00E C00F 1.386(3) . ?
C00E C00G 1.377(3) . ?
C00I C00J 1.520(3) . ?
